data_4086948
loop_
_publ_author_name
'K\"orte, Leif A.'
'Blomeyer, Sebastian'
'Peters, Jan-Hendrik'
'Mix, Andreas'
'Neumann, Beate'
'Stammler, Hans-Georg'
'Mitzel, Norbert W.'

_publ_section_title
;
 Dynamic Exchange in Intramolecular Lewis Pairs with Multiple Lewis-Acidic
 Functions
;
_journal_issue 3
_journal_name_full Organometallics
_journal_page_first 742
_journal_paper_doi 10.1021/acs.organomet.6b00935
_journal_volume 36
_journal_year 2017
_chemical_formula_moiety 'C23 H43 B2 N'
_chemical_formula_sum 'C23 H43 B2 N'
_chemical_formula_weight 355.20
_chemical_name_systematic
;
 ?
;
_space_group_crystal_system monoclinic
_space_group_IT_number 14
_space_group_name_Hall '-P 2ybc'
_space_group_name_H-M_alt 'P 1 21/c 1'
_symmetry_space_group_name_Hall '-P 2ybc'
_symmetry_space_group_name_H-M 'P 1 21/c 1'
_atom_sites_solution_hydrogens geom
_atom_sites_solution_primary direct
_audit_creation_date 2014-11-19
_audit_creation_method
;
  Olex2 1.2-ac2
  (compiled 2012.03.27 svn.r2268, GUI svn.r4156)
;
_cell_angle_alpha 90
_cell_angle_beta 116.224(4)
_cell_angle_gamma 90
_cell_formula_units_Z 4
_cell_length_a 15.1625(5)
_cell_length_b 11.1717(2)
_cell_length_c 13.8554(4)
_cell_measurement_reflns_used 9176
_cell_measurement_temperature 100.00(10)
_cell_measurement_theta_max 71.9380
_cell_measurement_theta_min 3.2200
_cell_volume 2105.41(12)
_computing_cell_refinement
;
CrysAlisPro, Agilent Technologies,
Version 1.171.37.35 (release 13-08-2014 CrysAlis171 .NET)
(compiled Aug 13 2014,18:06:01)
;
_computing_data_collection
;
CrysAlisPro, Agilent Technologies,
Version 1.171.37.35 (release 13-08-2014 CrysAlis171 .NET)
(compiled Aug 13 2014,18:06:01)
;
_computing_data_reduction
;
CrysAlisPro, Agilent Technologies,
Version 1.171.37.35 (release 13-08-2014 CrysAlis171 .NET)
(compiled Aug 13 2014,18:06:01)
;
_computing_molecular_graphics
;
O. V. Dolomanov, L. J. Bourhis, R. J. Gildea, J. A. K. Howard and H. Puschmann,
OLEX2: a complete structure solution, refinement and analysis program.
J. Appl. Cryst. (2009). 42, 339-341.
;
_computing_publication_material
;
O. V. Dolomanov, L. J. Bourhis, R. J. Gildea, J. A. K. Howard and H. Puschmann,
OLEX2: a complete structure solution, refinement and analysis program.
J. Appl. Cryst. (2009). 42, 339-341.
;
_computing_structure_refinement
;
SHELXL, G.M. Sheldrick, Acta Cryst.
(2008). A64, 112-122
;
_computing_structure_solution
;
SHELXS, G.M. Sheldrick, Acta Cryst.
(2008). A64, 112-122
;
_diffrn_ambient_environment N~2~
_diffrn_ambient_temperature 100.00(10)
_diffrn_detector 'CCD plate'
_diffrn_detector_area_resol_mean 10.6228
_diffrn_detector_type Atlas
_diffrn_measured_fraction_theta_full 0.9998
_diffrn_measured_fraction_theta_max 1.0000
_diffrn_measurement_details
;
#__ type_ start__ end____ width___ exp.time_
  1 omega  -49.00   32.00   1.0000   17.5000
omega____ theta____ kappa____ phi______ frames
    -      -38.5000   38.0000  -30.0000 81

#__ type_ start__ end____ width___ exp.time_
  2 omega  -51.00   -5.00   1.0000   17.5000
omega____ theta____ kappa____ phi______ frames
    -      -38.5000  -19.0000 -180.0000 46

#__ type_ start__ end____ width___ exp.time_
  3 omega  -50.00   29.00   1.0000   17.5000
omega____ theta____ kappa____ phi______ frames
    -      -38.5000   38.0000 -120.0000 79

#__ type_ start__ end____ width___ exp.time_
  4 omega -113.00  -66.00   1.0000   17.5000
omega____ theta____ kappa____ phi______ frames
    -      -38.5000  -19.0000 -180.0000 47

#__ type_ start__ end____ width___ exp.time_
  5 omega   14.00   39.00   1.0000   17.5000
omega____ theta____ kappa____ phi______ frames
    -       43.3238   77.0000  120.0000 25

#__ type_ start__ end____ width___ exp.time_
  6 omega   14.00  105.00   1.0000   17.5000
omega____ theta____ kappa____ phi______ frames
    -       43.3238   77.0000 -120.0000 91

#__ type_ start__ end____ width___ exp.time_
  7 omega   58.00  105.00   1.0000   17.5000
omega____ theta____ kappa____ phi______ frames
    -       43.3238  178.0000  120.0000 47

#__ type_ start__ end____ width___ exp.time_
  8 omega   55.00  126.00   1.0000   17.5000
omega____ theta____ kappa____ phi______ frames
    -       43.3238 -178.0000 -150.0000 71

#__ type_ start__ end____ width___ exp.time_
  9 omega   70.00  110.00   1.0000   17.5000
omega____ theta____ kappa____ phi______ frames
    -       43.3238   57.0000  150.0000 40

#__ type_ start__ end____ width___ exp.time_
 10 omega   15.00  115.00   1.0000   17.5000
omega____ theta____ kappa____ phi______ frames
    -       43.3238   77.0000  -60.0000 100

#__ type_ start__ end____ width___ exp.time_
 11 omega   14.00   49.00   1.0000   17.5000
omega____ theta____ kappa____ phi______ frames
    -       43.3238   77.0000    0.0000 35

#__ type_ start__ end____ width___ exp.time_
 12 omega   15.00  102.00   1.0000   17.5000
omega____ theta____ kappa____ phi______ frames
    -       43.3238   77.0000   60.0000 87

#__ type_ start__ end____ width___ exp.time_
 13 omega   87.00  124.00   1.0000   17.5000
omega____ theta____ kappa____ phi______ frames
    -       43.3238  178.0000   30.0000 37

#__ type_ start__ end____ width___ exp.time_
 14 omega   14.00   55.00   1.0000   17.5000
omega____ theta____ kappa____ phi______ frames
    -       43.3238   77.0000 -180.0000 41

#__ type_ start__ end____ width___ exp.time_
 15 omega   23.00   68.00   1.0000   17.5000
omega____ theta____ kappa____ phi______ frames
    -       43.3238   38.0000   60.0000 45

#__ type_ start__ end____ width___ exp.time_
 16 omega   18.00   63.00   1.0000   17.5000
omega____ theta____ kappa____ phi______ frames
    -       43.3238   57.0000  150.0000 45

#__ type_ start__ end____ width___ exp.time_
 17 omega   82.00  112.00   1.0000   58.5000
omega____ theta____ kappa____ phi______ frames
    -      108.4093   61.0000  -30.0000 30

#__ type_ start__ end____ width___ exp.time_
 18 omega   79.00  174.00   1.0000   58.5000
omega____ theta____ kappa____ phi______ frames
    -      108.4093   77.0000  -90.0000 95

#__ type_ start__ end____ width___ exp.time_
 19 omega  138.00  176.00   1.0000   58.5000
omega____ theta____ kappa____ phi______ frames
    -      108.4093   77.0000  120.0000 38

#__ type_ start__ end____ width___ exp.time_
 20 omega   82.00  108.00   1.0000   58.5000
omega____ theta____ kappa____ phi______ frames
    -      108.4093   61.0000  -60.0000 26

#__ type_ start__ end____ width___ exp.time_
 21 omega   78.00  176.00   1.0000   58.5000
omega____ theta____ kappa____ phi______ frames
    -      108.4093   77.0000    0.0000 98

#__ type_ start__ end____ width___ exp.time_
 22 omega   82.00  112.00   1.0000   58.5000
omega____ theta____ kappa____ phi______ frames
    -      108.4093   61.0000 -120.0000 30

#__ type_ start__ end____ width___ exp.time_
 23 omega   39.00  139.00   1.0000   58.5000
omega____ theta____ kappa____ phi______ frames
    -      108.4093  -77.0000  -90.0000 100

#__ type_ start__ end____ width___ exp.time_
 24 omega   78.00  173.00   1.0000   58.5000
omega____ theta____ kappa____ phi______ frames
    -      108.4093   77.0000   90.0000 95

#__ type_ start__ end____ width___ exp.time_
 25 omega   78.00  104.00   1.0000   58.5000
omega____ theta____ kappa____ phi______ frames
    -      108.4093   77.0000 -120.0000 26

#__ type_ start__ end____ width___ exp.time_
 26 omega   78.00  104.00   1.0000   58.5000
omega____ theta____ kappa____ phi______ frames
    -      108.4093   77.0000  120.0000 26

#__ type_ start__ end____ width___ exp.time_
 27 omega   83.00  110.00   1.0000   58.5000
omega____ theta____ kappa____ phi______ frames
    -      108.4093   57.0000 -138.0684 27

#__ type_ start__ end____ width___ exp.time_
 28 omega   79.00  104.00   1.0000   58.5000
omega____ theta____ kappa____ phi______ frames
    -      108.4093   77.0000  150.0000 25

#__ type_ start__ end____ width___ exp.time_
 29 omega   78.00  104.00   1.0000   58.5000
omega____ theta____ kappa____ phi______ frames
    -      108.4093   77.0000   60.0000 26

#__ type_ start__ end____ width___ exp.time_
 30 omega   83.00  110.00   1.0000   58.5000
omega____ theta____ kappa____ phi______ frames
    -      108.4093   61.0000    0.0000 27

#__ type_ start__ end____ width___ exp.time_
 31 omega   82.00  110.00   1.0000   58.5000
omega____ theta____ kappa____ phi______ frames
    -      108.4093   61.0000   60.0000 28

#__ type_ start__ end____ width___ exp.time_
 32 omega   82.00  143.00   1.0000   58.5000
omega____ theta____ kappa____ phi______ frames
    -      108.4093   61.0000  -90.0000 61

#__ type_ start__ end____ width___ exp.time_
 33 omega   80.00  118.00   1.0000   58.5000
omega____ theta____ kappa____ phi______ frames
    -      108.4093   72.0000  -22.0000 38

#__ type_ start__ end____ width___ exp.time_
 34 omega   82.00  108.00   1.0000   58.5000
omega____ theta____ kappa____ phi______ frames
    -      108.4093   61.0000 -180.0000 26

#__ type_ start__ end____ width___ exp.time_
 35 omega  113.00  178.00   1.0000   58.5000
omega____ theta____ kappa____ phi______ frames
    -      108.4093   77.0000  -60.0000 65

#__ type_ start__ end____ width___ exp.time_
 36 omega  117.00  178.00   1.0000   58.5000
omega____ theta____ kappa____ phi______ frames
    -      108.4093   77.0000 -150.0000 61

#__ type_ start__ end____ width___ exp.time_
 37 omega   78.00  104.00   1.0000   58.5000
omega____ theta____ kappa____ phi______ frames
    -      108.4093   77.0000 -150.0000 26

#__ type_ start__ end____ width___ exp.time_
 38 omega   78.00  104.00   1.0000   58.5000
omega____ theta____ kappa____ phi______ frames
    -      108.4093   77.0000  -60.0000 26

#__ type_ start__ end____ width___ exp.time_
 39 omega   82.00  108.00   1.0000   58.5000
omega____ theta____ kappa____ phi______ frames
    -      108.4093   61.0000 -150.0000 26

#__ type_ start__ end____ width___ exp.time_
 40 omega  116.00  174.00   1.0000   58.5000
omega____ theta____ kappa____ phi______ frames
    -      108.4093   77.0000   30.0000 58

#__ type_ start__ end____ width___ exp.time_
 41 omega  122.00  148.00   1.0000   58.5000
omega____ theta____ kappa____ phi______ frames
    -      108.4093   72.0000  -22.0000 26

#__ type_ start__ end____ width___ exp.time_
 42 omega   39.00  121.00   1.0000   58.5000
omega____ theta____ kappa____ phi______ frames
    -      108.4093 -125.0000   90.0000 82

#__ type_ start__ end____ width___ exp.time_
 43 omega   82.00  173.00   1.0000   58.5000
omega____ theta____ kappa____ phi______ frames
    -      108.4093   61.0000  150.0000 91

#__ type_ start__ end____ width___ exp.time_
 44 omega   82.00  109.00   1.0000   58.5000
omega____ theta____ kappa____ phi______ frames
    -      108.4093   61.0000  120.0000 27

#__ type_ start__ end____ width___ exp.time_
 45 omega   78.00  104.00   1.0000   58.5000
omega____ theta____ kappa____ phi______ frames
    -      108.4093   77.0000   30.0000 26

#__ type_ start__ end____ width___ exp.time_
 46 omega  116.00  145.00   1.0000   58.5000
omega____ theta____ kappa____ phi______ frames
    -      108.4093   61.0000   90.0000 29

#__ type_ start__ end____ width___ exp.time_
 47 omega   82.00  108.00   1.0000   58.5000
omega____ theta____ kappa____ phi______ frames
    -      108.4093   61.0000   30.0000 26

#__ type_ start__ end____ width___ exp.time_
 48 omega   35.00  104.00   1.0000   58.5000
omega____ theta____ kappa____ phi______ frames
    -      108.4093  -94.0000  120.0000 69

#__ type_ start__ end____ width___ exp.time_
 49 omega   82.00  115.00   1.0000   58.5000
omega____ theta____ kappa____ phi______ frames
    -      108.4093   61.0000   90.0000 33

#__ type_ start__ end____ width___ exp.time_
 50 omega   30.00  107.00   1.0000   58.5000
omega____ theta____ kappa____ phi______ frames
    -      108.4093  -94.0000 -150.0000 77

#__ type_ start__ end____ width___ exp.time_
 51 omega   82.00  107.00   1.0000   58.5000
omega____ theta____ kappa____ phi______ frames
    -      108.4093   65.0000 -177.3714 25

#__ type_ start__ end____ width___ exp.time_
 52 omega   84.00  146.00   1.0000   58.5000
omega____ theta____ kappa____ phi______ frames
    -      108.4093   53.0000 -153.0299 62
;
_diffrn_measurement_device 'four-circle diffractometer'
_diffrn_measurement_device_type 'SuperNova, Dual, Cu at zero, Atlas'
_diffrn_measurement_method '\w scans'
_diffrn_orient_matrix_UB_11 0.0032480000
_diffrn_orient_matrix_UB_12 -0.0407974000
_diffrn_orient_matrix_UB_13 0.1077093000
_diffrn_orient_matrix_UB_21 -0.0913066000
_diffrn_orient_matrix_UB_22 0.0769604000
_diffrn_orient_matrix_UB_23 -0.0222104000
_diffrn_orient_matrix_UB_31 -0.0670084000
_diffrn_orient_matrix_UB_32 -0.1068559000
_diffrn_orient_matrix_UB_33 -0.0571729000
_diffrn_radiation_monochromator mirror
_diffrn_radiation_probe x-ray
_diffrn_radiation_type 'Cu K\a'
_diffrn_radiation_wavelength 1.54184
_diffrn_reflns_av_R_equivalents 0.0495
_diffrn_reflns_av_unetI/netI 0.0271
_diffrn_reflns_Laue_measured_fraction_full 1.000
_diffrn_reflns_Laue_measured_fraction_max 1.000
_diffrn_reflns_limit_h_max 18
_diffrn_reflns_limit_h_min -18
_diffrn_reflns_limit_k_max 13
_diffrn_reflns_limit_k_min -13
_diffrn_reflns_limit_l_max 17
_diffrn_reflns_limit_l_min -17
_diffrn_reflns_number 32791
_diffrn_reflns_point_group_measured_fraction_full 1.000
_diffrn_reflns_point_group_measured_fraction_max 1.000
_diffrn_reflns_theta_full 67.684
_diffrn_reflns_theta_max 72.108
_diffrn_reflns_theta_min 3.249
_diffrn_source 'sealed X-ray tube'
_diffrn_source_type 'SuperNova (Cu) X-ray Source'
_exptl_absorpt_coefficient_mu 0.447
_exptl_absorpt_correction_T_max 1.00000
_exptl_absorpt_correction_T_min 0.89622
_exptl_absorpt_correction_type multi-scan
_exptl_absorpt_process_details
;
CrysAlisPro, Agilent Technologies,
Version 1.171.37.35 (release 13-08-2014 CrysAlis171 .NET)
(compiled Aug 13 2014,18:06:01)
Empirical absorption correction using spherical harmonics,
 implemented in SCALE3 ABSPACK scaling algorithm.
Empirical absorption correction using spherical harmonics,
 implemented in SCALE3 ABSPACK scaling algorithm.
;
_exptl_crystal_colour 'clear colourless'
_exptl_crystal_colour_lustre clear
_exptl_crystal_colour_primary colourless
_exptl_crystal_density_diffrn 1.121
_exptl_crystal_description plate
_exptl_crystal_F_000 792
_exptl_crystal_size_max 0.1605
_exptl_crystal_size_mid 0.1365
_exptl_crystal_size_min 0.0236
_refine_diff_density_max 0.257
_refine_diff_density_min -0.180
_refine_diff_density_rms 0.039
_refine_ls_extinction_method none
_refine_ls_goodness_of_fit_ref 1.026
_refine_ls_hydrogen_treatment constr
_refine_ls_matrix_type full
_refine_ls_number_parameters 249
_refine_ls_number_reflns 4153
_refine_ls_number_restraints 0
_refine_ls_restrained_S_all 1.026
_refine_ls_R_factor_all 0.0553
_refine_ls_R_factor_gt 0.0406
_refine_ls_shift/su_max 0.000
_refine_ls_shift/su_mean 0.000
_refine_ls_structure_factor_coef Fsqd
_refine_ls_weighting_details 'w=1/[\s^2^(Fo^2^)+(0.0528P)^2^+0.6261P] where P=(Fo^2^+2Fc^2^)/3'
_refine_ls_weighting_scheme calc
_refine_ls_wR_factor_gt 0.0980
_refine_ls_wR_factor_ref 0.1076
_reflns_Friedel_coverage 0.000
_reflns_number_gt 3301
_reflns_number_total 4153
_reflns_threshold_expression 'I > 2\s(I)'
_cod_data_source_file om6b00935_si_002.cif
_cod_data_source_block compound7
_cod_depositor_comments 'Adding full bibliography for 4086947--4086949.cif.'
_cod_original_cell_volume 2105.42(11)
_cod_database_code 4086948
_chemical_oxdiff_formula 'C23 H43 B2 N'
_reflns_odcompleteness_completeness 99.98
_reflns_odcompleteness_iscentric 1
_reflns_odcompleteness_theta 71.98
_shelx_space_group_comment
;
The symmetry employed for this shelxl refinement is uniquely defined
by the following loop, which should always be used as a source of
symmetry information in preference to the above space-group names.
They are only intended as comments.
;
_shelxl_version_number 2014-3

loop_
_space_group_symop_operation_xyz
'x, y, z'
'-x, y+1/2, -z+1/2'
'-x, -y, -z'
'x, -y-1/2, z-1/2'

loop_
_atom_site_label
_atom_site_type_symbol
_atom_site_fract_x
_atom_site_fract_y
_atom_site_fract_z
_atom_site_U_iso_or_equiv
_atom_site_adp_type
_atom_site_occupancy
_atom_site_site_symmetry_order
_atom_site_calc_flag
_atom_site_refinement_flags_posn
_atom_site_refinement_flags_adp
_atom_site_refinement_flags_occupancy
_atom_site_disorder_assembly
_atom_site_disorder_group
N1 N 0.50745(7) 0.19318(9) 0.35186(8) 0.0162(2) Uani 1 1 d . . . . .
C1 C 0.56211(9) 0.10076(11) 0.43569(10) 0.0189(3) Uani 1 1 d . . . . .
H1A H 0.6177 0.0704 0.4262 0.023 Uiso 1 1 calc R U . . .
H1B H 0.5193 0.0343 0.4313 0.023 Uiso 1 1 calc R U . . .
C2 C 0.59654(9) 0.16417(12) 0.54264(10) 0.0204(3) Uani 1 1 d . . . . .
H2A H 0.6538 0.2132 0.5569 0.025 Uiso 1 1 calc R U . . .
H2B H 0.6131 0.1069 0.6007 0.025 Uiso 1 1 calc R U . . .
C3 C 0.50861(9) 0.24240(11) 0.53095(10) 0.0192(3) Uani 1 1 d . . . . .
H3A H 0.5315 0.3214 0.5605 0.023 Uiso 1 1 calc R U . . .
H3B H 0.4760 0.2066 0.5703 0.023 Uiso 1 1 calc R U . . .
C4 C 0.32849(9) 0.17732(11) 0.36476(10) 0.0188(3) Uani 1 1 d . . . . .
H4 H 0.3453 0.0924 0.3797 0.023 Uiso 1 1 calc R U . . .
C5 C 0.28055(10) 0.22014(13) 0.43702(11) 0.0238(3) Uani 1 1 d . . . . .
H5A H 0.2190 0.1778 0.4162 0.029 Uiso 1 1 calc R U . . .
H5B H 0.3234 0.1992 0.5111 0.029 Uiso 1 1 calc R U . . .
C6 C 0.26045(10) 0.35532(13) 0.43059(11) 0.0253(3) Uani 1 1 d . . . . .
H6A H 0.2475 0.3781 0.4907 0.030 Uiso 1 1 calc R U . . .
H6B H 0.2014 0.3718 0.3650 0.030 Uiso 1 1 calc R U . . .
C7 C 0.34422(10) 0.43411(12) 0.43200(11) 0.0218(3) Uani 1 1 d . . . . .
H7A H 0.3939 0.4415 0.5059 0.026 Uiso 1 1 calc R U . . .
H7B H 0.3182 0.5135 0.4073 0.026 Uiso 1 1 calc R U . . .
C8 C 0.39496(9) 0.38912(11) 0.36285(10) 0.0174(3) Uani 1 1 d . . . . .
H8 H 0.4535 0.4384 0.3799 0.021 Uiso 1 1 calc R U . . .
C9 C 0.32828(10) 0.39859(11) 0.24107(10) 0.0210(3) Uani 1 1 d . . . . .
H9A H 0.3073 0.4811 0.2241 0.025 Uiso 1 1 calc R U . . .
H9B H 0.3668 0.3785 0.2031 0.025 Uiso 1 1 calc R U . . .
C10 C 0.23679(10) 0.31858(12) 0.19860(11) 0.0236(3) Uani 1 1 d . . . . .
H10A H 0.2106 0.3136 0.1209 0.028 Uiso 1 1 calc R U . . .
H10B H 0.1873 0.3566 0.2147 0.028 Uiso 1 1 calc R U . . .
C11 C 0.25391(9) 0.19027(12) 0.24465(10) 0.0215(3) Uani 1 1 d . . . . .
H11A H 0.2764 0.1412 0.2022 0.026 Uiso 1 1 calc R U . . .
H11B H 0.1913 0.1581 0.2355 0.026 Uiso 1 1 calc R U . . .
C12 C 0.57677(9) 0.28902(11) 0.34989(10) 0.0177(3) Uani 1 1 d . . . . .
H12A H 0.5986 0.3352 0.4157 0.021 Uiso 1 1 calc R U . . .
H12B H 0.5401 0.3427 0.2905 0.021 Uiso 1 1 calc R U . . .
C13 C 0.66747(9) 0.24659(11) 0.33894(11) 0.0199(3) Uani 1 1 d . . . . .
H13A H 0.6471 0.2084 0.2695 0.024 Uiso 1 1 calc R U . . .
H13B H 0.7021 0.1876 0.3942 0.024 Uiso 1 1 calc R U . . .
C14 C 0.73732(9) 0.35032(11) 0.34927(10) 0.0198(3) Uani 1 1 d . . . . .
H14A H 0.7636 0.3805 0.4223 0.024 Uiso 1 1 calc R U . . .
H14B H 0.6989 0.4142 0.3020 0.024 Uiso 1 1 calc R U . . .
C15 C 0.83250(9) 0.21365(12) 0.25553(11) 0.0219(3) Uani 1 1 d . . . . .
H15 H 0.7675 0.1770 0.2167 0.026 Uiso 1 1 calc R U . . .
C16 C 0.87403(11) 0.24929(14) 0.17516(12) 0.0292(3) Uani 1 1 d . . . . .
H16A H 0.9349 0.2063 0.1933 0.035 Uiso 0.847(4) 1 calc R U P A 1
H16B H 0.8276 0.2256 0.1031 0.035 Uiso 0.847(4) 1 calc R U P A 1
H16C H 0.8254 0.2972 0.1180 0.035 Uiso 0.153(4) 1 calc R U P A 2
H16D H 0.8849 0.1772 0.1429 0.035 Uiso 0.153(4) 1 calc R U P A 2
C17A C 0.89341(14) 0.38371(18) 0.17624(16) 0.0362(5) Uani 0.847(4) 1 d . . P A 1
H17A H 0.8315 0.4266 0.1500 0.043 Uiso 0.847(4) 1 calc R U P A 1
H17B H 0.9229 0.4008 0.1283 0.043 Uiso 0.847(4) 1 calc R U P A 1
C17B C 0.9732(7) 0.3220(9) 0.2286(8) 0.029(3) Uani 0.153(4) 1 d . . P A 2
H17C H 1.0254 0.2701 0.2768 0.035 Uiso 0.153(4) 1 calc R U P A 2
H17D H 0.9909 0.3500 0.1733 0.035 Uiso 0.153(4) 1 calc R U P A 2
C18 C 0.96266(12) 0.42798(14) 0.29095(14) 0.0351(4) Uani 1 1 d . . . . .
H18A H 0.9691 0.5143 0.2897 0.042 Uiso 0.847(4) 1 calc R U P A 1
H18B H 1.0274 0.3934 0.3128 0.042 Uiso 0.847(4) 1 calc R U P A 1
H18C H 0.9175 0.4850 0.2405 0.042 Uiso 0.153(4) 1 calc R U P A 2
H18D H 1.0260 0.4671 0.3278 0.042 Uiso 0.153(4) 1 calc R U P A 2
C19 C 0.92505(10) 0.39452(12) 0.37478(12) 0.0267(3) Uani 1 1 d . . . . .
H19 H 0.9168 0.4670 0.4098 0.032 Uiso 1 1 calc R U . . .
C20 C 0.99447(11) 0.30448(14) 0.46144(12) 0.0319(3) Uani 1 1 d . . . . .
H20A H 1.0596 0.3394 0.4982 0.038 Uiso 0.847(4) 1 calc R U P A 1
H20B H 0.9699 0.2908 0.5143 0.038 Uiso 0.847(4) 1 calc R U P A 1
H20C H 0.9731 0.3008 0.5178 0.038 Uiso 0.153(4) 1 calc R U P A 2
H20D H 1.0597 0.3395 0.4932 0.038 Uiso 0.153(4) 1 calc R U P A 2
C21A C 1.0018(4) 0.1852(5) 0.4122(4) 0.0299(8) Uani 0.847(4) 1 d . . P A 1
H21A H 1.0416 0.1308 0.4695 0.036 Uiso 0.847(4) 1 calc R U P A 1
H21B H 1.0349 0.1976 0.3670 0.036 Uiso 0.847(4) 1 calc R U P A 1
C21B C 1.006(3) 0.170(3) 0.430(3) 0.0299(8) Uani 0.153(4) 1 d . . P A 2
H21C H 1.0522 0.1665 0.3996 0.036 Uiso 0.153(4) 1 calc R U P A 2
H21D H 1.0291 0.1194 0.4931 0.036 Uiso 0.153(4) 1 calc R U P A 2
C22 C 0.90217(10) 0.12730(12) 0.34525(12) 0.0265(3) Uani 1 1 d . . . . .
H22A H 0.8721 0.1057 0.3917 0.032 Uiso 0.847(4) 1 calc R U P A 1
H22B H 0.9114 0.0546 0.3125 0.032 Uiso 0.847(4) 1 calc R U P A 1
H22C H 0.9124 0.0577 0.3096 0.032 Uiso 0.153(4) 1 calc R U P A 2
H22D H 0.8667 0.1001 0.3848 0.032 Uiso 0.153(4) 1 calc R U P A 2
C23 C 0.46206(10) 0.13188(11) 0.24609(10) 0.0199(3) Uani 1 1 d . . . . .
H23A H 0.5127 0.0989 0.2304 0.030 Uiso 1 1 calc R U . . .
H23B H 0.4240 0.1884 0.1912 0.030 Uiso 1 1 calc R U . . .
H23C H 0.4200 0.0687 0.2482 0.030 Uiso 1 1 calc R U . . .
B1 B 0.43057(10) 0.25340(12) 0.40178(11) 0.0166(3) Uani 1 1 d . . . . .
B2 B 0.82619(11) 0.32301(13) 0.32333(12) 0.0202(3) Uani 1 1 d . . . . .

loop_
_atom_site_aniso_label
_atom_site_aniso_U_11
_atom_site_aniso_U_22
_atom_site_aniso_U_33
_atom_site_aniso_U_23
_atom_site_aniso_U_13
_atom_site_aniso_U_12
N1 0.0190(5) 0.0128(5) 0.0182(5) -0.0004(4) 0.0095(4) -0.0009(4)
C1 0.0212(6) 0.0138(6) 0.0240(6) 0.0030(5) 0.0122(5) 0.0028(5)
C2 0.0214(6) 0.0184(6) 0.0201(6) 0.0021(5) 0.0078(5) 0.0011(5)
C3 0.0225(6) 0.0175(6) 0.0187(6) -0.0003(5) 0.0100(5) 0.0015(5)
C4 0.0206(6) 0.0145(6) 0.0229(6) 0.0022(5) 0.0111(5) 0.0007(5)
C5 0.0213(6) 0.0265(7) 0.0275(7) 0.0007(5) 0.0143(5) -0.0020(5)
C6 0.0226(7) 0.0291(7) 0.0276(7) -0.0025(6) 0.0142(6) 0.0029(6)
C7 0.0243(7) 0.0176(6) 0.0242(6) -0.0015(5) 0.0113(5) 0.0034(5)
C8 0.0181(6) 0.0149(6) 0.0203(6) -0.0013(5) 0.0094(5) -0.0009(5)
C9 0.0260(7) 0.0153(6) 0.0217(6) 0.0029(5) 0.0105(5) 0.0030(5)
C10 0.0228(7) 0.0221(7) 0.0224(6) 0.0006(5) 0.0068(5) 0.0022(5)
C11 0.0180(6) 0.0198(7) 0.0248(6) -0.0025(5) 0.0076(5) -0.0020(5)
C12 0.0218(6) 0.0132(6) 0.0201(6) -0.0007(5) 0.0110(5) -0.0014(5)
C13 0.0214(6) 0.0154(6) 0.0256(6) -0.0011(5) 0.0130(5) -0.0011(5)
C14 0.0216(6) 0.0161(6) 0.0220(6) -0.0014(5) 0.0098(5) -0.0006(5)
C15 0.0189(6) 0.0218(7) 0.0261(6) -0.0037(5) 0.0110(5) -0.0017(5)
C16 0.0275(7) 0.0357(8) 0.0286(7) -0.0015(6) 0.0163(6) 0.0019(6)
C17A 0.0359(11) 0.0384(11) 0.0446(11) 0.0115(8) 0.0271(9) 0.0024(8)
C17B 0.026(5) 0.038(6) 0.028(5) 0.001(4) 0.017(4) -0.003(4)
C18 0.0293(8) 0.0262(8) 0.0575(10) 0.0006(7) 0.0261(7) -0.0054(6)
C19 0.0222(7) 0.0201(7) 0.0400(8) -0.0072(6) 0.0156(6) -0.0035(5)
C20 0.0239(7) 0.0315(8) 0.0337(8) -0.0084(6) 0.0067(6) -0.0026(6)
C21A 0.0229(9) 0.0254(19) 0.034(2) -0.0001(13) 0.0055(15) 0.0044(11)
C21B 0.0229(9) 0.0254(19) 0.034(2) -0.0001(13) 0.0055(15) 0.0044(11)
C22 0.0279(7) 0.0187(7) 0.0333(7) -0.0023(6) 0.0139(6) 0.0008(5)
C23 0.0236(6) 0.0176(6) 0.0207(6) -0.0043(5) 0.0117(5) -0.0041(5)
B1 0.0189(7) 0.0148(6) 0.0187(6) -0.0001(5) 0.0106(5) 0.0006(5)
B2 0.0213(7) 0.0169(7) 0.0216(7) 0.0023(5) 0.0088(6) 0.0006(5)

loop_
_atom_type_symbol
_atom_type_description
_atom_type_scat_dispersion_real
_atom_type_scat_dispersion_imag
_atom_type_scat_source
C C 0.0181 0.0091 'International Tables Vol C Tables 4.2.6.8 and 6.1.1.4'
H H 0.0000 0.0000 'International Tables Vol C Tables 4.2.6.8 and 6.1.1.4'
B B 0.0090 0.0039 'International Tables Vol C Tables 4.2.6.8 and 6.1.1.4'
N N 0.0311 0.0180 'International Tables Vol C Tables 4.2.6.8 and 6.1.1.4'

loop_
_exptl_crystal_face_index_h
_exptl_crystal_face_index_k
_exptl_crystal_face_index_l
_exptl_crystal_face_perp_dist
_exptl_oxdiff_crystal_face_indexfrac_h
_exptl_oxdiff_crystal_face_indexfrac_k
_exptl_oxdiff_crystal_face_indexfrac_l
_exptl_oxdiff_crystal_face_x
_exptl_oxdiff_crystal_face_y
_exptl_oxdiff_crystal_face_z
-1 0 0 0.0118 -0.9954 0.0024 -0.0081 -0.0042 0.0913 0.0669
6 4 -7 0.0733 5.9301 4.1058 -6.9368 -0.8954 -0.0714 -0.4395
4 6 2 0.0492 4.4459 5.6882 1.6334 -0.0417 -0.0045 -0.9991
-3 -5 -3 0.0383 -3.4678 -5.2449 -3.3902 -0.1624 -0.0117 0.9866
1 0 0 0.0118 0.9954 -0.0024 0.0081 0.0042 -0.0913 -0.0669
-4 -1 9 0.0558 -4.2204 -1.4405 8.8160 0.9946 0.0787 -0.0673

loop_
_geom_angle_atom_site_label_1
_geom_angle_atom_site_label_2
_geom_angle_atom_site_label_3
_geom_angle
C1 N1 C12 110.57(9)
C1 N1 B1 101.37(8)
C12 N1 B1 109.18(9)
C23 N1 C1 107.68(9)
C23 N1 C12 109.42(9)
C23 N1 B1 118.26(9)
N1 C1 H1A 110.6
N1 C1 H1B 110.6
N1 C1 C2 105.64(10)
H1A C1 H1B 108.7
C2 C1 H1A 110.6
C2 C1 H1B 110.6
C1 C2 H2A 110.8
C1 C2 H2B 110.8
C1 C2 C3 104.75(10)
H2A C2 H2B 108.9
C3 C2 H2A 110.8
C3 C2 H2B 110.8
C2 C3 H3A 109.9
C2 C3 H3B 109.9
C2 C3 B1 109.09(10)
H3A C3 H3B 108.3
B1 C3 H3A 109.9
B1 C3 H3B 109.9
C5 C4 H4 108.3
C5 C4 C11 109.67(10)
C5 C4 B1 106.60(10)
C11 C4 H4 108.3
C11 C4 B1 115.33(10)
B1 C4 H4 108.3
C4 C5 H5A 108.8
C4 C5 H5B 108.8
H5A C5 H5B 107.7
C6 C5 C4 113.82(11)
C6 C5 H5A 108.8
C6 C5 H5B 108.8
C5 C6 H6A 108.6
C5 C6 H6B 108.6
C5 C6 C7 114.86(11)
H6A C6 H6B 107.5
C7 C6 H6A 108.6
C7 C6 H6B 108.6
C6 C7 H7A 108.3
C6 C7 H7B 108.3
C6 C7 C8 115.99(11)
H7A C7 H7B 107.4
C8 C7 H7A 108.3
C8 C7 H7B 108.3
C7 C8 H8 108.2
C7 C8 B1 106.29(10)
C9 C8 C7 112.90(10)
C9 C8 H8 108.2
C9 C8 B1 112.95(10)
B1 C8 H8 108.2
C8 C9 H9A 108.5
C8 C9 H9B 108.5
H9A C9 H9B 107.5
C10 C9 C8 115.16(10)
C10 C9 H9A 108.5
C10 C9 H9B 108.5
C9 C10 H10A 108.5
C9 C10 H10B 108.5
C9 C10 C11 115.12(11)
H10A C10 H10B 107.5
C11 C10 H10A 108.5
C11 C10 H10B 108.5
C4 C11 H11A 108.3
C4 C11 H11B 108.3
C10 C11 C4 116.09(10)
C10 C11 H11A 108.3
C10 C11 H11B 108.3
H11A C11 H11B 107.4
N1 C12 H12A 108.1
N1 C12 H12B 108.1
N1 C12 C13 116.58(10)
H12A C12 H12B 107.3
C13 C12 H12A 108.1
C13 C12 H12B 108.1
C12 C13 H13A 109.2
C12 C13 H13B 109.2
C12 C13 C14 111.84(10)
H13A C13 H13B 107.9
C14 C13 H13A 109.2
C14 C13 H13B 109.2
C13 C14 H14A 108.0
C13 C14 H14B 108.0
C13 C14 B2 117.32(11)
H14A C14 H14B 107.2
B2 C14 H14A 108.0
B2 C14 H14B 108.0
C16 C15 H15 110.0
C16 C15 C22 112.55(11)
C16 C15 B2 112.37(11)
C22 C15 H15 110.0
C22 C15 B2 101.73(11)
B2 C15 H15 110.0
C15 C16 H16A 109.1
C15 C16 H16B 109.1
C15 C16 H16C 108.9
C15 C16 H16D 108.9
C15 C16 C17B 113.6(3)
H16A C16 H16B 107.8
H16C C16 H16D 107.7
C17A C16 C15 112.43(12)
C17A C16 H16A 109.1
C17A C16 H16B 109.1
C17B C16 H16C 108.9
C17B C16 H16D 108.9
C16 C17A H17A 109.4
C16 C17A H17B 109.4
C16 C17A C18 111.34(14)
H17A C17A H17B 108.0
C18 C17A H17A 109.4
C18 C17A H17B 109.4
C16 C17B H17C 109.5
C16 C17B H17D 109.5
H17C C17B H17D 108.1
C18 C17B C16 110.6(6)
C18 C17B H17C 109.5
C18 C17B H17D 109.5
C17A C18 H18A 109.1
C17A C18 H18B 109.1
C17A C18 C19 112.66(12)
C17B C18 H18C 108.8
C17B C18 H18D 108.8
C17B C18 C19 113.9(4)
H18A C18 H18B 107.8
H18C C18 H18D 107.7
C19 C18 H18A 109.1
C19 C18 H18B 109.1
C19 C18 H18C 108.8
C19 C18 H18D 108.8
C18 C19 H19 110.0
C18 C19 C20 112.65(12)
C18 C19 B2 112.18(12)
C20 C19 H19 110.0
C20 C19 B2 101.87(11)
B2 C19 H19 110.0
C19 C20 H20A 109.2
C19 C20 H20B 109.2
C19 C20 H20C 107.1
C19 C20 H20D 107.1
C19 C20 C21B 120.8(12)
H20A C20 H20B 107.9
H20C C20 H20D 106.8
C21A C20 C19 112.12(19)
C21A C20 H20A 109.2
C21A C20 H20B 109.2
C21B C20 H20C 107.1
C21B C20 H20D 107.1
C20 C21A H21A 108.9
C20 C21A H21B 108.9
C20 C21A C22 113.3(4)
H21A C21A H21B 107.7
C22 C21A H21A 108.9
C22 C21A H21B 108.9
C20 C21B H21C 110.2
C20 C21B H21D 110.2
H21C C21B H21D 108.5
C22 C21B C20 108(2)
C22 C21B H21C 110.2
C22 C21B H21D 110.2
C15 C22 C21B 120.7(12)
C15 C22 H22A 109.4
C15 C22 H22B 109.4
C15 C22 H22C 107.2
C15 C22 H22D 107.2
C21A C22 C15 111.28(18)
C21A C22 H22A 109.4
C21A C22 H22B 109.4
C21B C22 H22C 107.2
C21B C22 H22D 107.2
H22A C22 H22B 108.0
H22C C22 H22D 106.8
N1 C23 H23A 109.5
N1 C23 H23B 109.5
N1 C23 H23C 109.5
H23A C23 H23B 109.5
H23A C23 H23C 109.5
H23B C23 H23C 109.5
C3 B1 N1 96.72(9)
C4 B1 N1 112.52(10)
C4 B1 C3 115.14(10)
C8 B1 N1 114.49(9)
C8 B1 C3 113.76(10)
C8 B1 C4 104.58(10)
C15 B2 C14 125.00(12)
C19 B2 C14 122.86(12)
C19 B2 C15 111.75(11)

loop_
_geom_bond_atom_site_label_1
_geom_bond_atom_site_label_2
_geom_bond_distance
N1 C1 1.5004(15)
N1 C12 1.5091(15)
N1 C23 1.4829(15)
N1 B1 1.7328(16)
C1 H1A 0.9700
C1 H1B 0.9700
C1 C2 1.5121(17)
C2 H2A 0.9700
C2 H2B 0.9700
C2 C3 1.5417(17)
C3 H3A 0.9700
C3 H3B 0.9700
C3 B1 1.6573(18)
C4 H4 0.9800
C4 C5 1.5500(17)
C4 C11 1.5512(17)
C4 B1 1.6370(18)
C5 H5A 0.9700
C5 H5B 0.9700
C5 C6 1.5355(19)
C6 H6A 0.9700
C6 H6B 0.9700
C6 C7 1.5383(19)
C7 H7A 0.9700
C7 H7B 0.9700
C7 C8 1.5538(17)
C8 H8 0.9800
C8 C9 1.5403(17)
C8 B1 1.6199(18)
C9 H9A 0.9700
C9 H9B 0.9700
C9 C10 1.5324(19)
C10 H10A 0.9700
C10 H10B 0.9700
C10 C11 1.5436(18)
C11 H11A 0.9700
C11 H11B 0.9700
C12 H12A 0.9700
C12 H12B 0.9700
C12 C13 1.5243(17)
C13 H13A 0.9700
C13 H13B 0.9700
C13 C14 1.5332(17)
C14 H14A 0.9700
C14 H14B 0.9700
C14 B2 1.5704(19)
C15 H15 0.9800
C15 C16 1.5540(18)
C15 C22 1.5593(19)
C15 B2 1.5697(19)
C16 H16A 0.9700
C16 H16B 0.9700
C16 H16C 0.9700
C16 H16D 0.9700
C16 C17A 1.529(2)
C16 C17B 1.577(10)
C17A H17A 0.9700
C17A H17B 0.9700
C17A C18 1.549(3)
C17B H17C 0.9700
C17B H17D 0.9700
C17B C18 1.515(10)
C18 H18A 0.9700
C18 H18B 0.9700
C18 H18C 0.9700
C18 H18D 0.9700
C18 C19 1.549(2)
C19 H19 0.9800
C19 C20 1.563(2)
C19 B2 1.5649(19)
C20 H20A 0.9700
C20 H20B 0.9700
C20 H20C 0.9700
C20 H20D 0.9700
C20 C21A 1.523(7)
C20 C21B 1.59(4)
C21A H21A 0.9700
C21A H21B 0.9700
C21A C22 1.524(7)
C21B H21C 0.9700
C21B H21D 0.9700
C21B C22 1.56(4)
C22 H22A 0.9700
C22 H22B 0.9700
C22 H22C 0.9700
C22 H22D 0.9700
C23 H23A 0.9600
C23 H23B 0.9600
C23 H23C 0.9600

loop_
_geom_torsion_atom_site_label_1
_geom_torsion_atom_site_label_2
_geom_torsion_atom_site_label_3
_geom_torsion_atom_site_label_4
_geom_torsion
N1 C1 C2 C3 41.61(12)
N1 C12 C13 C14 -174.26(10)
C1 N1 C12 C13 52.63(13)
C1 N1 B1 C3 35.10(10)
C1 N1 B1 C4 -85.70(11)
C1 N1 B1 C8 155.06(10)
C1 C2 C3 B1 -15.79(13)
C2 C3 B1 N1 -11.53(12)
C2 C3 B1 C4 107.25(12)
C2 C3 B1 C8 -132.05(11)
C4 C5 C6 C7 -43.20(16)
C5 C4 C11 C10 75.70(14)
C5 C4 B1 N1 165.86(10)
C5 C4 B1 C3 56.31(13)
C5 C4 B1 C8 -69.28(12)
C5 C6 C7 C8 41.98(16)
C6 C7 C8 C9 69.96(14)
C6 C7 C8 B1 -54.40(14)
C7 C8 C9 C10 -65.11(14)
C7 C8 B1 N1 -169.65(10)
C7 C8 B1 C3 -59.71(13)
C7 C8 B1 C4 66.75(12)
C8 C9 C10 C11 -42.30(16)
C9 C8 B1 N1 66.02(13)
C9 C8 B1 C3 175.96(10)
C9 C8 B1 C4 -57.58(13)
C9 C10 C11 C4 36.77(16)
C11 C4 C5 C6 -68.06(14)
C11 C4 B1 N1 -72.15(13)
C11 C4 B1 C3 178.30(10)
C11 C4 B1 C8 52.71(13)
C12 N1 C1 C2 67.08(12)
C12 N1 B1 C3 -81.61(10)
C12 N1 B1 C4 157.59(10)
C12 N1 B1 C8 38.36(13)
C12 C13 C14 B2 -171.50(11)
C13 C14 B2 C15 19.71(19)
C13 C14 B2 C19 -152.57(13)
C15 C16 C17A C18 55.57(17)
C15 C16 C17B C18 -52.1(7)
C16 C15 C22 C21A 60.9(3)
C16 C15 C22 C21B 65.7(17)
C16 C15 B2 C14 137.26(13)
C16 C15 B2 C19 -49.72(15)
C16 C17A C18 C17B 48.7(5)
C16 C17A C18 C19 -54.21(18)
C16 C17B C18 C17A -46.5(4)
C16 C17B C18 C19 53.8(7)
C17A C16 C17B C18 47.9(4)
C17A C18 C19 C20 114.67(15)
C17A C18 C19 B2 0.41(18)
C17B C16 C17A C18 -46.9(4)
C17B C18 C19 C20 59.7(4)
C17B C18 C19 B2 -54.6(4)
C18 C19 C20 C21A -62.6(3)
C18 C19 C20 C21B -68.2(16)
C18 C19 B2 C14 -135.77(13)
C18 C19 B2 C15 51.04(16)
C19 C20 C21A C22 -54.6(3)
C19 C20 C21B C22 -38(2)
C20 C19 B2 C14 103.52(14)
C20 C19 B2 C15 -69.67(14)
C20 C21A C22 C15 55.4(3)
C20 C21A C22 C21B -101(10)
C20 C21B C22 C15 39(2)
C20 C21B C22 C21A 65(9)
C21A C20 C21B C22 -69(9)
C21B C20 C21A C22 97(10)
C22 C15 C16 C17A -117.48(14)
C22 C15 C16 C17B -63.4(4)
C22 C15 B2 C14 -102.13(14)
C22 C15 B2 C19 70.89(13)
C23 N1 C1 C2 -173.42(10)
C23 N1 C12 C13 -65.81(13)
C23 N1 B1 C3 152.47(10)
C23 N1 B1 C4 31.67(14)
C23 N1 B1 C8 -87.57(13)
B1 N1 C1 C2 -48.59(11)
B1 N1 C12 C13 163.33(10)
B1 C4 C5 C6 57.44(14)
B1 C4 C11 C10 -44.62(15)
B1 C8 C9 C10 55.52(14)
B2 C15 C16 C17A -3.33(17)
B2 C15 C16 C17B 50.7(4)
B2 C15 C22 C21A -59.5(3)
B2 C15 C22 C21B -54.8(17)
B2 C19 C20 C21A 57.8(3)
B2 C19 C20 C21B 52.2(16)
